data_7004676
loop_
_publ_author_name
'Edge, Ruth'
'Less, Robert J.'
'Naseri, Vesal'
'McInnes, Eric J. L.'
'Mulvey, Robert E.'
'Wright, Dominic S.'

_publ_section_title
;
 A mechanistic study of the C--P bond cleavage reaction of
 1,2-(PH2)2-C6H4 with nBuLi/Sb(NMe2)3
;
_journal_issue 45
_journal_name_full 'Dalton Transactions'
_journal_page_first 6454
_journal_page_last 6460
_journal_paper_doi 10.1039/b810028d
_journal_year 2008
_chemical_formula_moiety 'C18 H38 Li2 N4 P2'
_chemical_formula_sum 'C18 H38 Li2 N4 P2'
_chemical_formula_weight 386.34
_chemical_name_systematic
;
?
;
_space_group_IT_number 9
_symmetry_cell_setting monoclinic
_symmetry_space_group_name_Hall 'C -2yc'
_symmetry_space_group_name_H-M 'C 1 c 1'
_atom_sites_solution_hydrogens geom
_atom_sites_solution_primary direct
_atom_sites_solution_secondary difmap
_audit_creation_method SHELXL-97
_cell_angle_alpha 90.00
_cell_angle_beta 106.450(2)
_cell_angle_gamma 90.00
_cell_formula_units_Z 4
_cell_length_a 8.4325(3)
_cell_length_b 25.183(1)
_cell_length_c 11.7383(5)
_cell_measurement_reflns_used 5177
_cell_measurement_temperature 180(2)
_cell_measurement_theta_max 27.48
_cell_measurement_theta_min 1.02
_cell_volume 2390.66(16)
_computing_cell_refinement 'HKL Scalepack (Otwinowski & Minor 1997)'
_computing_data_collection 'Collect (Nonius B.V. 1998)'
_computing_data_reduction
;
HKL Denzo and Scalepack (Otwinowski & Minor 1997)
;
_computing_molecular_graphics 'Bruker SHELXTL'
_computing_publication_material 'SHELXL-97 (Sheldrick 1997)'
_computing_structure_refinement 'SHELXL-97 (Sheldrick 1997)'
_computing_structure_solution 'SHELXS-97 (Sheldrick, 1990)'
_diffrn_ambient_temperature 180(2)
_diffrn_measured_fraction_theta_full 0.998
_diffrn_measured_fraction_theta_max 0.998
_diffrn_measurement_device_type 'Nonius Kappa CCD'
_diffrn_measurement_method 'phi\omega scans'
_diffrn_radiation_monochromator graphite
_diffrn_radiation_source 'fine-focus sealed tube'
_diffrn_radiation_type MoK\a
_diffrn_radiation_wavelength 0.71073
_diffrn_reflns_av_R_equivalents 0.0640
_diffrn_reflns_av_sigmaI/netI 0.0585
_diffrn_reflns_limit_h_max 8
_diffrn_reflns_limit_h_min -10
_diffrn_reflns_limit_k_max 30
_diffrn_reflns_limit_k_min -30
_diffrn_reflns_limit_l_max 14
_diffrn_reflns_limit_l_min -10
_diffrn_reflns_number 6293
_diffrn_reflns_theta_full 26.37
_diffrn_reflns_theta_max 26.37
_diffrn_reflns_theta_min 3.24
_exptl_absorpt_coefficient_mu 0.190
_exptl_absorpt_correction_T_max 0.972
_exptl_absorpt_correction_T_min 0.916
_exptl_absorpt_correction_type multi-scan
_exptl_absorpt_process_details
;
multi-scan from symmetry-related measurements
Sortav (Blessing 1995)
;
_exptl_crystal_colour colourless
_exptl_crystal_density_diffrn 1.073
_exptl_crystal_density_method 'not measured'
_exptl_crystal_description prism
_exptl_crystal_F_000 840
_exptl_crystal_size_max 0.38
_exptl_crystal_size_mid 0.24
_exptl_crystal_size_min 0.14
_refine_diff_density_max 0.175
_refine_diff_density_min -0.180
_refine_diff_density_rms 0.042
_refine_ls_abs_structure_details 'Flack H D (1983), Acta Cryst. A39, 876-881'
_refine_ls_abs_structure_Flack 0.03(10)
_refine_ls_extinction_method none
_refine_ls_goodness_of_fit_ref 1.083
_refine_ls_hydrogen_treatment mixed
_refine_ls_matrix_type full
_refine_ls_number_parameters 252
_refine_ls_number_reflns 4718
_refine_ls_number_restraints 2
_refine_ls_restrained_S_all 1.083
_refine_ls_R_factor_all 0.0552
_refine_ls_R_factor_gt 0.0439
_refine_ls_shift/su_max 0.001
_refine_ls_shift/su_mean 0.000
_refine_ls_structure_factor_coef Fsqd
_refine_ls_weighting_details 'calc w=1/[\s^2^(Fo^2^)+(0.0000P)^2^+1.3758P] where P=(Fo^2^+2Fc^2^)/3'
_refine_ls_weighting_scheme calc
_refine_ls_wR_factor_gt 0.0944
_refine_ls_wR_factor_ref 0.1019
_reflns_number_gt 4154
_reflns_number_total 4718
_reflns_threshold_expression >2sigma(I)
_cod_data_source_file b810028d.txt
_cod_data_source_block dw0807a
_cod_depositor_comments
;
The following automatic conversions were performed:
'_symmetry_cell_setting' value 'Monoclinic' changed to 'monoclinic'
according to '/home/saulius/struct/CIF-dictionaries/cif_core.dic'
dictionary named 'cif_core.dic' version 2.4.1 from 2010-06-29.

Automatic conversion script
Id: cif_fix_enum 1527 2010-12-29 10:47:43Z saulius 
;
_cod_original_sg_symbol_H-M 'C c'
_cod_database_code 7004676

loop_
_symmetry_equiv_pos_as_xyz
'x, y, z'
'x, -y, z+1/2'
'x+1/2, y+1/2, z'
'x+1/2, -y+1/2, z+1/2'

loop_
_atom_site_label
_atom_site_type_symbol
_atom_site_fract_x
_atom_site_fract_y
_atom_site_fract_z
_atom_site_U_iso_or_equiv
_atom_site_adp_type
_atom_site_occupancy
_atom_site_symmetry_multiplicity
_atom_site_calc_flag
_atom_site_refinement_flags
_atom_site_disorder_assembly
_atom_site_disorder_group
P1 P 0.40699(10) 0.87659(3) 0.17947(6) 0.0348(2) Uani 1 1 d . . .
H1 H 0.332(4) 0.8772(11) 0.064(2) 0.039(9) Uiso 1 1 d . . .
P2 P 0.45355(9) 0.87214(3) 0.44991(6) 0.0364(2) Uani 1 1 d . . .
H2 H 0.428(4) 0.8697(11) 0.560(2) 0.027(7) Uiso 1 1 d . . .
N1 N 0.2904(3) 0.73263(10) 0.29906(19) 0.0314(6) Uani 1 1 d . . .
N2 N 0.6348(3) 0.73433(11) 0.3056(2) 0.0341(6) Uani 1 1 d . . .
N3 N 0.3082(3) 1.02053(10) 0.30333(17) 0.0322(6) Uani 1 1 d . . .
N4 N 0.6617(3) 1.00993(10) 0.36553(19) 0.0295(6) Uani 1 1 d . . .
Li1 Li 0.4616(7) 0.79377(18) 0.3119(4) 0.0374(12) Uani 1 1 d . . .
Li2 Li 0.4707(6) 0.95536(17) 0.3224(4) 0.0341(11) Uani 1 1 d . . .
C1 C 0.2212(4) 0.87718(11) 0.2287(2) 0.0317(7) Uani 1 1 d . . .
C2 C 0.0574(5) 0.87998(13) 0.1521(3) 0.0413(8) Uani 1 1 d . . .
H2A H 0.0422 0.8831 0.0691 0.050 Uiso 1 1 calc R . .
C3 C -0.0795(5) 0.87836(14) 0.1930(3) 0.0477(9) Uani 1 1 d . . .
H3A H -0.1871 0.8799 0.1388 0.057 Uiso 1 1 calc R . .
C4 C -0.0599(7) 0.87448(13) 0.3126(4) 0.0492(8) Uani 1 1 d . . .
H4A H -0.1545 0.8732 0.3413 0.059 Uiso 1 1 calc R . .
C5 C 0.0974(5) 0.87238(13) 0.3924(3) 0.0435(8) Uani 1 1 d . . .
H5A H 0.1083 0.8699 0.4750 0.052 Uiso 1 1 calc R . .
C6 C 0.2417(5) 0.87380(11) 0.3534(2) 0.0351(8) Uani 1 1 d . . .
C7 C 0.2704(5) 0.72520(14) 0.4185(3) 0.0468(9) Uani 1 1 d . . .
H7A H 0.2007 0.6941 0.4186 0.070 Uiso 1 1 calc R . .
H7B H 0.2180 0.7568 0.4408 0.070 Uiso 1 1 calc R . .
H7C H 0.3790 0.7198 0.4757 0.070 Uiso 1 1 calc R . .
C8 C 0.1258(4) 0.74115(15) 0.2158(3) 0.0400(8) Uani 1 1 d . . .
H8A H 0.0587 0.7091 0.2122 0.060 Uiso 1 1 calc R . .
H8B H 0.1369 0.7489 0.1366 0.060 Uiso 1 1 calc R . .
H8C H 0.0719 0.7711 0.2430 0.060 Uiso 1 1 calc R . .
C9 C 0.3696(5) 0.68656(13) 0.2614(3) 0.0473(8) Uani 1 1 d . . .
H9A H 0.3512 0.6880 0.1744 0.057 Uiso 1 1 calc R . .
H9B H 0.3179 0.6536 0.2800 0.057 Uiso 1 1 calc R . .
C10 C 0.5521(5) 0.68503(13) 0.3221(3) 0.0490(9) Uani 1 1 d . . .
H10A H 0.5702 0.6788 0.4081 0.059 Uiso 1 1 calc R . .
H10B H 0.6021 0.6550 0.2901 0.059 Uiso 1 1 calc R . .
C11 C 0.6633(5) 0.73726(17) 0.1881(3) 0.0496(10) Uani 1 1 d . . .
H11A H 0.7279 0.7064 0.1767 0.074 Uiso 1 1 calc R . .
H11B H 0.7243 0.7698 0.1825 0.074 Uiso 1 1 calc R . .
H11C H 0.5569 0.7375 0.1265 0.074 Uiso 1 1 calc R . .
C12 C 0.7979(4) 0.73659(17) 0.3953(3) 0.0442(9) Uani 1 1 d . . .
H12A H 0.8644 0.7060 0.3853 0.066 Uiso 1 1 calc R . .
H12B H 0.7827 0.7358 0.4751 0.066 Uiso 1 1 calc R . .
H12C H 0.8546 0.7695 0.3851 0.066 Uiso 1 1 calc R . .
C13 C 0.1692(5) 1.02338(16) 0.1946(3) 0.0556(11) Uani 1 1 d . . .
H13A H 0.1004 1.0543 0.1987 0.083 Uiso 1 1 calc R . .
H13B H 0.1026 0.9910 0.1871 0.083 Uiso 1 1 calc R . .
H13C H 0.2119 1.0268 0.1255 0.083 Uiso 1 1 calc R . .
C14 C 0.2393(5) 1.01660(14) 0.4050(3) 0.0422(8) Uani 1 1 d . . .
H14A H 0.1712 1.0479 0.4069 0.063 Uiso 1 1 calc R . .
H14B H 0.3298 1.0147 0.4788 0.063 Uiso 1 1 calc R . .
H14C H 0.1711 0.9846 0.3969 0.063 Uiso 1 1 calc R . .
C15 C 0.4156(5) 1.06747(11) 0.3140(3) 0.0369(7) Uani 1 1 d . . .
H15A H 0.3637 1.0981 0.3425 0.044 Uiso 1 1 calc R . .
H15B H 0.4279 1.0766 0.2349 0.044 Uiso 1 1 calc R . .
C16 C 0.5841(4) 1.05711(12) 0.3993(3) 0.0366(7) Uani 1 1 d . . .
H16A H 0.6560 1.0883 0.4008 0.044 Uiso 1 1 calc R . .
H16B H 0.5729 1.0522 0.4804 0.044 Uiso 1 1 calc R . .
C17 C 0.7180(5) 1.01922(15) 0.2585(3) 0.0468(9) Uani 1 1 d . . .
H17A H 0.8031 1.0469 0.2754 0.070 Uiso 1 1 calc R . .
H17B H 0.6240 1.0306 0.1927 0.070 Uiso 1 1 calc R . .
H17C H 0.7641 0.9863 0.2368 0.070 Uiso 1 1 calc R . .
C18 C 0.8090(4) 0.99452(15) 0.4631(2) 0.0442(8) Uani 1 1 d . . .
H18A H 0.8874 1.0242 0.4811 0.066 Uiso 1 1 calc R . .
H18B H 0.8619 0.9636 0.4386 0.066 Uiso 1 1 calc R . .
H18C H 0.7750 0.9856 0.5340 0.066 Uiso 1 1 calc R . .

loop_
_atom_site_aniso_label
_atom_site_aniso_U_11
_atom_site_aniso_U_22
_atom_site_aniso_U_33
_atom_site_aniso_U_23
_atom_site_aniso_U_13
_atom_site_aniso_U_12
P1 0.0510(5) 0.0255(4) 0.0280(4) 0.0003(3) 0.0117(3) -0.0003(4)
P2 0.0504(6) 0.0277(5) 0.0272(4) 0.0001(3) 0.0049(3) -0.0007(5)
N1 0.0285(16) 0.0251(14) 0.0409(14) -0.0014(10) 0.0101(11) 0.0020(12)
N2 0.0288(15) 0.0309(15) 0.0439(14) 0.0021(10) 0.0125(11) -0.0007(13)
N3 0.0345(16) 0.0318(15) 0.0281(12) -0.0046(9) 0.0056(10) 0.0016(13)
N4 0.0318(16) 0.0304(13) 0.0278(12) -0.0032(10) 0.0111(10) -0.0014(13)
Li1 0.043(3) 0.028(2) 0.040(2) 0.002(2) 0.011(2) 0.003(3)
Li2 0.039(3) 0.022(2) 0.040(2) -0.0036(19) 0.009(2) 0.000(2)
C1 0.043(2) 0.0127(14) 0.0369(15) 0.0008(10) 0.0070(12) 0.0033(15)
C2 0.042(2) 0.0292(17) 0.0450(17) -0.0017(12) -0.0008(15) 0.0021(16)
C3 0.044(2) 0.0228(17) 0.069(2) -0.0024(15) 0.0034(17) 0.0074(18)
C4 0.042(2) 0.0279(16) 0.082(2) -0.0065(17) 0.0247(15) 0.000(2)
C5 0.060(3) 0.0297(18) 0.0483(18) -0.0026(14) 0.0282(16) -0.0022(19)
C6 0.056(2) 0.0143(14) 0.0351(15) -0.0004(12) 0.0135(13) 0.0006(16)
C7 0.050(2) 0.045(2) 0.0449(18) 0.0063(15) 0.0124(14) -0.009(2)
C8 0.029(2) 0.043(2) 0.0455(18) -0.0053(13) 0.0072(13) -0.0040(17)
C9 0.044(2) 0.0234(17) 0.078(2) -0.0108(14) 0.0230(16) -0.0051(18)
C10 0.042(2) 0.0273(19) 0.079(2) 0.0036(15) 0.0193(16) 0.0067(18)
C11 0.037(2) 0.071(3) 0.0428(18) -0.0037(17) 0.0132(14) 0.005(2)
C12 0.0308(19) 0.056(2) 0.0472(19) 0.0069(15) 0.0126(14) 0.0027(18)
C13 0.046(2) 0.062(3) 0.0462(18) -0.0158(16) -0.0068(16) 0.017(2)
C14 0.043(2) 0.0347(19) 0.059(2) -0.0050(15) 0.0309(16) -0.0071(18)
C15 0.043(2) 0.0245(14) 0.0482(15) 0.0015(14) 0.0204(13) 0.0031(17)
C16 0.0365(19) 0.0245(17) 0.0534(17) -0.0108(12) 0.0201(14) -0.0082(15)
C17 0.049(2) 0.051(2) 0.0487(19) 0.0060(16) 0.0277(15) 0.005(2)
C18 0.0323(19) 0.056(2) 0.0428(17) -0.0052(14) 0.0077(13) 0.0051(19)

loop_
_atom_type_symbol
_atom_type_description
_atom_type_scat_dispersion_real
_atom_type_scat_dispersion_imag
_atom_type_scat_source
C C 0.0033 0.0016 'International Tables Vol C Tables 4.2.6.8 and 6.1.1.4'
H H 0.0000 0.0000 'International Tables Vol C Tables 4.2.6.8 and 6.1.1.4'
Li Li -0.0003 0.0001 'International Tables Vol C Tables 4.2.6.8 and 6.1.1.4'
N N 0.0061 0.0033 'International Tables Vol C Tables 4.2.6.8 and 6.1.1.4'
P P 0.1023 0.0942 'International Tables Vol C Tables 4.2.6.8 and 6.1.1.4'

loop_
_geom_angle_atom_site_label_1
_geom_angle_atom_site_label_2
_geom_angle_atom_site_label_3
_geom_angle
_geom_angle_site_symmetry_1
_geom_angle_site_symmetry_3
_geom_angle_publ_flag
C1 P1 Li2 79.92(16) . . ?
C1 P1 Li1 80.61(16) . . ?
Li2 P1 Li1 105.38(16) . . ?
C6 P2 Li1 79.75(16) . . ?
C6 P2 Li2 80.14(14) . . ?
Li1 P2 Li2 103.91(16) . . ?
C9 N1 C8 109.9(2) . . ?
C9 N1 C7 111.8(3) . . ?
C8 N1 C7 108.1(3) . . ?
C9 N1 Li1 103.9(3) . . ?
C8 N1 Li1 116.4(3) . . ?
C7 N1 Li1 106.8(2) . . ?
C10 N2 C11 112.2(3) . . ?
C10 N2 C12 108.7(3) . . ?
C11 N2 C12 107.5(3) . . ?
C10 N2 Li1 103.7(3) . . ?
C11 N2 Li1 107.3(2) . . ?
C12 N2 Li1 117.5(3) . . ?
C13 N3 C14 107.9(3) . . ?
C13 N3 C15 110.8(3) . . ?
C14 N3 C15 111.1(2) . . ?
C13 N3 Li2 117.7(2) . . ?
C14 N3 Li2 104.8(2) . . ?
C15 N3 Li2 104.5(2) . . ?
C16 N4 C17 112.1(2) . . ?
C16 N4 C18 110.1(2) . . ?
C17 N4 C18 107.3(3) . . ?
C16 N4 Li2 103.2(2) . . ?
C17 N4 Li2 108.2(2) . . ?
C18 N4 Li2 116.0(2) . . ?
N1 Li1 N2 86.9(2) . . ?
N1 Li1 P1 123.7(2) . . ?
N2 Li1 P1 124.3(3) . . ?
N1 Li1 P2 118.1(3) . . ?
N2 Li1 P2 135.3(3) . . ?
P1 Li1 P2 74.03(13) . . ?
N4 Li2 N3 86.93(19) . . ?
N4 Li2 P1 132.9(3) . . ?
N3 Li2 P1 121.7(2) . . ?
N4 Li2 P2 124.1(2) . . ?
N3 Li2 P2 123.2(3) . . ?
P1 Li2 P2 73.55(12) . . ?
C2 C1 C6 117.7(3) . . ?
C2 C1 P1 124.8(2) . . ?
C6 C1 P1 117.4(2) . . ?
C3 C2 C1 122.8(3) . . ?
C4 C3 C2 119.4(4) . . ?
C3 C4 C5 120.6(5) . . ?
C4 C5 C6 121.6(3) . . ?
C5 C6 C1 117.9(3) . . ?
C5 C6 P2 125.3(2) . . ?
C1 C6 P2 116.8(2) . . ?
N1 C9 C10 111.7(3) . . ?
N2 C10 C9 112.2(3) . . ?
N3 C15 C16 111.0(2) . . ?
N4 C16 C15 111.6(2) . . ?

loop_
_geom_bond_atom_site_label_1
_geom_bond_atom_site_label_2
_geom_bond_distance
_geom_bond_site_symmetry_2
_geom_bond_publ_flag
P1 C1 1.817(4) . ?
P1 Li2 2.555(4) . ?
P1 Li1 2.564(5) . ?
P2 C6 1.825(4) . ?
P2 Li1 2.567(5) . ?
P2 Li2 2.603(5) . ?
N1 C9 1.468(4) . ?
N1 C8 1.470(4) . ?
N1 C7 1.470(4) . ?
N1 Li1 2.087(6) . ?
N2 C10 1.463(4) . ?
N2 C11 1.468(4) . ?
N2 C12 1.478(4) . ?
N2 Li1 2.107(6) . ?
N3 C13 1.470(4) . ?
N3 C14 1.471(4) . ?
N3 C15 1.473(4) . ?
N3 Li2 2.109(5) . ?
N4 C16 1.464(4) . ?
N4 C17 1.482(4) . ?
N4 C18 1.483(4) . ?
N4 Li2 2.068(6) . ?
C1 C2 1.420(5) . ?
C1 C6 1.427(4) . ?
C2 C3 1.371(6) . ?
C3 C4 1.369(6) . ?
C4 C5 1.391(7) . ?
C5 C6 1.416(5) . ?
C9 C10 1.503(5) . ?
C15 C16 1.512(5) . ?
